data_7160014
loop_
_publ_author_name
'Schultz, Daniel C.'
'Ch&#xe1;vez-Riveros, Alejandra'
'Goertzen, 2nd, Michael G'
'Brummel, Beau R.'
'Paes, Raphaella A.'
'Santos, Natalia M.'
'Tenneti, Srinivasarao'
'Abboud, Khalil A.'
'Rocca, James R.'
'Seabra, Gustavo'
'Li, Chenglong'
'Chakrabarti, Debopam'
'Huigens, 3rd, Robert W'

_publ_section_title
;
 Chloroformate-mediated ring cleavage of indole alkaloids leads to
 re-engineered antiplasmodial agents.
;
_journal_issue 42
_journal_name_full 'Organic &amp; biomolecular chemistry'
_journal_page_first 8423
_journal_page_last 8436
_journal_paper_doi 10.1039/d4ob00853g
_journal_volume 22
_journal_year 2024
_chemical_absolute_configuration ad
_chemical_formula_sum 'C37 H39 Cl6 I N2 O6'
_chemical_formula_weight 947.30
_space_group_crystal_system monoclinic
_space_group_IT_number 4
_space_group_name_Hall 'P 2yb'
_space_group_name_H-M_alt 'P 1 21 1'
_atom_sites_solution_hydrogens mixed
_atom_sites_solution_primary direct
_atom_sites_solution_secondary difmap
_audit_creation_method SHELXL-2014/7
_audit_update_record
;
2024-03-08 deposited with the CCDC.	2024-06-12 downloaded from the CCDC.
;
_cell_angle_alpha 90
_cell_angle_beta 98.2052(11)
_cell_angle_gamma 90
_cell_formula_units_Z 2
_cell_length_a 12.0982(7)
_cell_length_b 9.7700(6)
_cell_length_c 16.9810(10)
_cell_measurement_reflns_used 9931
_cell_measurement_temperature 100(2)
_cell_measurement_theta_max 28.0
_cell_measurement_theta_min 2.0
_cell_volume 1986.6(2)
_computing_cell_refinement 'Bruker APEX3 (Bruker, 2014)'
_computing_data_collection 'Bruker APEX3 (Bruker, 2014)'
_computing_data_reduction 'Bruker Apex3 SAINT (Bruker, 2014)'
_computing_molecular_graphics 'XP in SHELXTL-plus, Bruker 2014'
_computing_publication_material 'SHELXL2014/7, Sheldrick, G. M. 2014'
_computing_structure_refinement 'SHELXL2014/7, Sheldrick G. M. 2014'
_computing_structure_solution 'SHELXL2014/7, Sheldrick G. M. 2014'
_diffrn_ambient_temperature 100(2)
_diffrn_measured_fraction_theta_full 1.000
_diffrn_measured_fraction_theta_max 1.000
_diffrn_measurement_device_type 'Bruker APEX-II DUO'
_diffrn_measurement_method 'phi and omega scans'
_diffrn_radiation_type MoK\a
_diffrn_radiation_wavelength 0.71073
_diffrn_reflns_av_R_equivalents 0.0374
_diffrn_reflns_av_unetI/netI 0.0402
_diffrn_reflns_Laue_measured_fraction_full 1.000
_diffrn_reflns_Laue_measured_fraction_max 1.000
_diffrn_reflns_limit_h_max 13
_diffrn_reflns_limit_h_min -15
_diffrn_reflns_limit_k_max 12
_diffrn_reflns_limit_k_min -12
_diffrn_reflns_limit_l_max 22
_diffrn_reflns_limit_l_min -18
_diffrn_reflns_number 38673
_diffrn_reflns_point_group_measured_fraction_full 1.000
_diffrn_reflns_point_group_measured_fraction_max 1.000
_diffrn_reflns_theta_full 25.242
_diffrn_reflns_theta_max 27.500
_diffrn_reflns_theta_min 1.212
_diffrn_source 'fine-focus sealed tube'
_exptl_absorpt_coefficient_mu 1.257
_exptl_absorpt_correction_T_max 0.9202
_exptl_absorpt_correction_T_min 0.7697
_exptl_absorpt_correction_type multi-scan
_exptl_absorpt_process_details 'based on measured indexed crystal faces, Bruker APEX3 (Bruker, 2014)'
_exptl_crystal_colour yellow
_exptl_crystal_density_diffrn 1.584
_exptl_crystal_description block
_exptl_crystal_F_000 956
_exptl_crystal_size_max 0.334
_exptl_crystal_size_mid 0.239
_exptl_crystal_size_min 0.097
_refine_diff_density_max 0.688
_refine_diff_density_min -0.470
_refine_diff_density_rms 0.063
_refine_ls_abs_structure_details
; 
 Flack x determined using 3574 quotients [(I+)-(I-)]/[(I+)+(I-)] 
 (Parsons, Flack and Wagner, Acta Cryst. B69 (2013) 249-259). 
;
_refine_ls_abs_structure_Flack 0.008(6)
_refine_ls_extinction_method none
_refine_ls_goodness_of_fit_ref 1.035
_refine_ls_hydrogen_treatment mixed
_refine_ls_matrix_type full
_refine_ls_number_parameters 559
_refine_ls_number_reflns 9134
_refine_ls_number_restraints 2
_refine_ls_restrained_S_all 1.035
_refine_ls_R_factor_all 0.0346
_refine_ls_R_factor_gt 0.0272
_refine_ls_shift/su_max 0.108
_refine_ls_shift/su_mean 0.004
_refine_ls_structure_factor_coef Fsqd
_refine_ls_weighting_details 'w=1/[\s^2^(Fo^2^)+(0.0231P)^2^+0.2359P] where P=(Fo^2^+2Fc^2^)/3'
_refine_ls_weighting_scheme calc
_refine_ls_wR_factor_gt 0.0513
_refine_ls_wR_factor_ref 0.0532
_reflns_Friedel_coverage 0.889
_reflns_Friedel_fraction_full 1.000
_reflns_Friedel_fraction_max 1.000
_reflns_number_gt 8258
_reflns_number_total 9134
_reflns_threshold_expression 'I > 2\s(I)'
_cod_data_source_file d4ob00853g2.cif
_cod_data_source_block Y-22
_cod_depositor_comments 'Adding full bibliography for 7160009--7160014.cif.'
_cod_original_sg_symbol_H-M 'P 21'
_cod_database_code 7160014
_shelx_shelxl_version_number 2014/7
_shelx_space_group_comment
; 
The symmetry employed for this shelxl refinement is uniquely defined 
by the following loop, which should always be used as a source of 
symmetry information in preference to the above space-group names. 
They are only intended as comments. 
;
_shelx_estimated_absorpt_t_min 0.679
_shelx_estimated_absorpt_t_max 0.888

loop_
_space_group_symop_operation_xyz
'x, y, z'
'-x, y+1/2, -z'

loop_
_atom_site_label
_atom_site_type_symbol
_atom_site_fract_x
_atom_site_fract_y
_atom_site_fract_z
_atom_site_U_iso_or_equiv
_atom_site_adp_type
_atom_site_occupancy
_atom_site_site_symmetry_order
_atom_site_calc_flag
_atom_site_refinement_flags_posn
_atom_site_refinement_flags_adp
_atom_site_refinement_flags_occupancy
_atom_site_disorder_assembly
_atom_site_disorder_group
I1 I 0.62367(2) -0.10700(3) 0.79719(2) 0.01977(6) Uani 1 1 d . . . . .
O1" O 0.83923(18) 0.0824(2) 0.61363(15) 0.0120(5) Uani 1 1 d . . . . .
O1' O 0.81603(18) 0.3730(3) 0.33271(14) 0.0163(6) Uani 1 1 d . . . . .
O1 O 1.0585(2) 0.5912(2) 0.64178(15) 0.0182(6) Uani 1 1 d . . . . .
H1E H 1.0762 0.6792 0.6658 0.027 Uiso 1 1 d R U . . .
O2' O 0.64083(19) 0.2930(3) 0.29585(14) 0.0171(5) Uani 1 1 d . . . . .
O2 O 1.07161(19) 0.2666(2) 0.73359(14) 0.0149(5) Uani 1 1 d . . . . .
O3 O 1.11744(19) 0.2871(2) 0.61027(15) 0.0155(5) Uani 1 1 d . . . . .
N1 N 0.7189(2) -0.0199(3) 0.46105(18) 0.0130(6) Uani 1 1 d . . . . .
H1 H 0.774(3) -0.057(4) 0.467(2) 0.010(10) Uiso 1 1 d . . . . .
N4 N 0.6784(2) 0.4186(3) 0.40812(16) 0.0125(7) Uani 1 1 d . . . . .
C1" C 0.7707(3) 0.0316(3) 0.6685(2) 0.0131(7) Uani 1 1 d . . . . .
H1"A H 0.7154 -0.0340 0.6416 0.016 Uiso 1 1 calc R U . . .
H1"B H 0.7296 0.1080 0.6894 0.016 Uiso 1 1 calc R U . . .
C1' C 0.7200(3) 0.3634(3) 0.3457(2) 0.0121(8) Uani 1 1 d . . . . .
C2" C 0.8436(3) -0.0385(3) 0.7358(2) 0.0109(7) Uani 1 1 d . . . . .
C2' C 0.6776(3) 0.2411(4) 0.2261(2) 0.0157(7) Uani 1 1 d . . . . .
C2 C 0.6978(3) 0.1040(3) 0.4957(2) 0.0117(7) Uani 1 1 d . . . . .
C3" C 0.7977(2) -0.1043(5) 0.79719(17) 0.0131(6) Uani 1 1 d . . . . .
C3 C 0.7811(3) 0.1745(4) 0.5562(2) 0.0113(8) Uani 1 1 d . . . . .
H3A H 0.7397 0.2419 0.5854 0.014 Uiso 1 1 calc R U . . .
C3' C 0.7168(3) 0.1094(4) 0.2261(2) 0.0219(8) Uani 1 1 d . . . . .
H3'A H 0.7207 0.0538 0.2723 0.026 Uiso 1 1 calc R U . . .
C4" C 0.8630(3) -0.1742(4) 0.8579(2) 0.0183(8) Uani 1 1 d . . . . .
H4"A H 0.8298 -0.2175 0.8988 0.022 Uiso 1 1 calc R U . . .
C4' C 0.7507(3) 0.0592(4) 0.1565(3) 0.0265(9) Uani 1 1 d . . . . .
H4'A H 0.7781 -0.0318 0.1552 0.032 Uiso 1 1 calc R U . . .
C5 C 0.5614(2) 0.4008(5) 0.42045(18) 0.0145(6) Uani 1 1 d . . . . .
H5A H 0.5159 0.3802 0.3686 0.017 Uiso 1 1 calc R U . . .
H5B H 0.5340 0.4882 0.4400 0.017 Uiso 1 1 calc R U . . .
C5" C 0.9783(3) -0.1800(4) 0.8581(2) 0.0192(8) Uani 1 1 d . . . . .
H5"A H 1.0243 -0.2272 0.8993 0.023 Uiso 1 1 calc R U . . .
C5' C 0.7449(3) 0.1403(4) 0.0895(2) 0.0235(9) Uani 1 1 d . . . . .
H5'A H 0.7693 0.1055 0.0426 0.028 Uiso 1 1 calc R U . . .
C6" C 1.0253(2) -0.1166(5) 0.79800(19) 0.0161(7) Uani 1 1 d . . . . .
H6"A H 1.1038 -0.1212 0.7979 0.019 Uiso 1 1 calc R U . . .
C6 C 0.5433(3) 0.2863(3) 0.4798(2) 0.0129(7) Uani 1 1 d . . . . .
H6A H 0.5753 0.3159 0.5341 0.015 Uiso 1 1 calc R U . . .
H6B H 0.4621 0.2727 0.4792 0.015 Uiso 1 1 calc R U . . .
C6' C 0.7039(3) 0.2714(4) 0.0907(2) 0.0218(8) Uani 1 1 d . . . . .
H6'A H 0.6989 0.3267 0.0443 0.026 Uiso 1 1 calc R U . . .
C7 C 0.5950(3) 0.1526(3) 0.4620(2) 0.0114(7) Uani 1 1 d . . . . .
C7" C 0.9588(3) -0.0466(3) 0.7380(2) 0.0119(7) Uani 1 1 d . . . . .
H7"A H 0.9926 -0.0031 0.6975 0.014 Uiso 1 1 calc R U . . .
C7' C 0.6696(3) 0.3233(4) 0.1599(2) 0.0181(8) Uani 1 1 d . . . . .
H7'A H 0.6413 0.4138 0.1611 0.022 Uiso 1 1 calc R U . . .
C8 C 0.5503(3) 0.0550(3) 0.4033(2) 0.0109(7) Uani 1 1 d . . . . .
C9 C 0.4514(3) 0.0474(4) 0.3491(2) 0.0149(7) Uani 1 1 d . . . . .
H9A H 0.3975 0.1186 0.3467 0.018 Uiso 1 1 calc R U . . .
C10 C 0.4332(3) -0.0646(4) 0.2995(2) 0.0183(8) Uani 1 1 d . . . . .
H10A H 0.3660 -0.0702 0.2631 0.022 Uiso 1 1 calc R U . . .
C11 C 0.5114(3) -0.1697(4) 0.3017(2) 0.0183(8) Uani 1 1 d . . . . .
H11A H 0.4964 -0.2457 0.2669 0.022 Uiso 1 1 calc R U . . .
C12 C 0.6109(3) -0.1653(4) 0.3540(2) 0.0150(7) Uani 1 1 d . . . . .
H12A H 0.6642 -0.2370 0.3556 0.018 Uiso 1 1 calc R U . . .
C13 C 0.6297(3) -0.0523(3) 0.4038(2) 0.0110(7) Uani 1 1 d . . . . .
C14 C 0.8717(3) 0.2536(3) 0.5189(2) 0.0104(7) Uani 1 1 d . . . . .
H14A H 0.9416 0.1996 0.5267 0.013 Uiso 1 1 calc R U . . .
H14B H 0.8474 0.2618 0.4609 0.013 Uiso 1 1 calc R U . . .
C15 C 0.8964(2) 0.3978(5) 0.55360(17) 0.0110(6) Uani 1 1 d . . . . .
H15A H 0.9541 0.4399 0.5245 0.013 Uiso 1 1 calc R U . . .
C16 C 0.9464(2) 0.3905(5) 0.64225(17) 0.0116(5) Uani 1 1 d . . . . .
H16A H 0.8904 0.3447 0.6714 0.014 Uiso 1 1 calc R U . . .
C17 C 0.9719(3) 0.5331(4) 0.6803(2) 0.0137(7) Uani 1 1 d . . . . .
H17A H 0.9989 0.5224 0.7384 0.016 Uiso 1 1 calc R U . . .
C18 C 0.8668(3) 0.6198(4) 0.6687(2) 0.0163(7) Uani 1 1 d . . . . .
H18A H 0.8098 0.5774 0.6973 0.020 Uiso 1 1 calc R U . . .
H18B H 0.8839 0.7119 0.6916 0.020 Uiso 1 1 calc R U . . .
C19 C 0.8207(3) 0.6334(4) 0.5814(2) 0.0151(8) Uani 1 1 d . . . . .
H19A H 0.8763 0.6807 0.5535 0.018 Uiso 1 1 calc R U . . .
H19B H 0.7523 0.6903 0.5759 0.018 Uiso 1 1 calc R U . . .
C20 C 0.7929(3) 0.4937(3) 0.5423(2) 0.0121(7) Uani 1 1 d . . . . .
H20A H 0.7326 0.4502 0.5682 0.015 Uiso 1 1 calc R U . . .
C21 C 0.7465(3) 0.5236(3) 0.4552(2) 0.0162(8) Uani 1 1 d . . . . .
H21A H 0.7008 0.6078 0.4543 0.019 Uiso 1 1 calc R U . . .
H21B H 0.8107 0.5450 0.4271 0.019 Uiso 1 1 calc R U . . .
C22 C 1.0534(3) 0.3090(3) 0.6571(2) 0.0122(7) Uani 1 1 d . . . . .
C23 C 1.1753(3) 0.1936(4) 0.7577(2) 0.0179(8) Uani 1 1 d . . . . .
H23A H 1.1758 0.1569 0.8115 0.027 Uiso 1 1 calc R U . . .
H23B H 1.2384 0.2564 0.7574 0.027 Uiso 1 1 calc R U . . .
H23C H 1.1818 0.1181 0.7206 0.027 Uiso 1 1 calc R U . . .
C30 C 0.5718(4) -0.3307(5) -0.0120(3) 0.0361(12) Uani 1 1 d . . . . .
H1X H 0.5352 -0.2475 -0.0382 0.043 Uiso 0.56(3) 1 calc R U P A 1
H1Y H 0.5487 -0.2430 -0.0400 0.043 Uiso 0.32(3) 1 calc R U P A 2
H1Z H 0.5163 -0.2800 -0.0505 0.043 Uiso 0.123(14) 1 calc R U P A 3
Cl1 Cl 0.4953(14) -0.378(2) 0.0643(9) 0.049(3) Uani 0.56(3) 1 d . . P A 1
Cl2 Cl 0.5625(11) -0.4584(9) -0.0826(5) 0.051(2) Uani 0.56(3) 1 d . . P A 1
Cl3 Cl 0.7090(10) -0.287(3) 0.0248(6) 0.062(6) Uani 0.56(3) 1 d . . P A 1
Cl1' Cl 0.509(2) -0.349(4) 0.075(2) 0.069(9) Uani 0.32(3) 1 d . . P A 2
Cl2' Cl 0.5460(17) -0.472(2) -0.0768(13) 0.087(6) Uani 0.32(3) 1 d . . P A 2
Cl3' Cl 0.7183(18) -0.332(3) 0.0228(13) 0.060(5) Uani 0.32(3) 1 d . . P A 2
Cl1" Cl 0.497(5) -0.404(8) 0.058(4) 0.09(2) Uani 0.123(14) 1 d . . P A 3
Cl2" Cl 0.638(5) -0.4500(18) -0.0681(16) 0.085(13) Uani 0.123(14) 1 d . . P A 3
Cl3" Cl 0.673(4) -0.211(3) 0.0280(14) 0.085(10) Uani 0.123(14) 1 d . . P A 3
C31 C 0.0864(4) -0.2216(5) 0.1287(3) 0.0335(11) Uani 1 1 d . . . . .
H1U H 0.0670 -0.2394 0.1831 0.040 Uiso 0.71(4) 1 calc R U P B 1
H1V H 0.0636 -0.2315 0.1827 0.040 Uiso 0.29(4) 1 calc R U P B 2
Cl4 Cl 0.0124(6) -0.3433(7) 0.0612(4) 0.0363(12) Uani 0.71(4) 1 d . . P B 1
Cl5 Cl 0.0605(11) -0.0496(8) 0.1063(8) 0.076(3) Uani 0.71(4) 1 d . . P B 1
Cl6 Cl 0.2324(5) -0.2568(6) 0.1304(3) 0.0322(12) Uani 0.71(4) 1 d . . P B 1
Cl4' Cl 0.0102(17) -0.319(3) 0.0671(13) 0.074(6) Uani 0.29(4) 1 d . . P B 2
Cl5' Cl 0.035(2) -0.0657(18) 0.0863(12) 0.094(6) Uani 0.29(4) 1 d . . P B 2
Cl6' Cl 0.2222(17) -0.227(3) 0.1363(11) 0.073(5) Uani 0.29(4) 1 d . . P B 2

loop_
_atom_site_aniso_label
_atom_site_aniso_U_11
_atom_site_aniso_U_22
_atom_site_aniso_U_33
_atom_site_aniso_U_23
_atom_site_aniso_U_13
_atom_site_aniso_U_12
I1 0.01039(9) 0.03038(12) 0.01936(12) 0.00510(15) 0.00492(7) -0.00112(13)
O1" 0.0103(11) 0.0121(12) 0.0137(14) 0.0048(10) 0.0017(10) 0.0022(9)
O1' 0.0120(10) 0.0225(17) 0.0151(12) 0.0008(11) 0.0040(9) -0.0035(10)
O1 0.0156(13) 0.0153(13) 0.0241(16) -0.0043(11) 0.0042(11) -0.0049(9)
O2' 0.0119(12) 0.0262(14) 0.0138(14) -0.0038(11) 0.0039(10) -0.0022(10)
O2 0.0150(12) 0.0167(13) 0.0128(14) 0.0016(10) 0.0018(10) 0.0033(9)
O3 0.0126(12) 0.0180(13) 0.0166(14) -0.0007(10) 0.0039(10) 0.0019(9)
N1 0.0087(14) 0.0136(15) 0.0168(18) 0.0006(12) 0.0024(12) 0.0018(11)
N4 0.0128(12) 0.0111(19) 0.0132(14) 0.0026(11) 0.0004(11) 0.0006(10)
C1" 0.0124(16) 0.0141(17) 0.0136(19) 0.0025(14) 0.0039(14) -0.0007(13)
C1' 0.0120(15) 0.010(2) 0.0133(18) 0.0044(12) -0.0012(13) -0.0004(11)
C2" 0.0141(16) 0.0081(15) 0.0103(18) -0.0037(13) 0.0011(14) -0.0022(12)
C2' 0.0103(16) 0.0239(19) 0.0126(19) -0.0027(15) 0.0007(14) -0.0041(14)
C2 0.0120(16) 0.0112(16) 0.0127(19) 0.0019(14) 0.0039(14) -0.0008(12)
C3" 0.0097(12) 0.0148(13) 0.0150(15) -0.003(2) 0.0025(11) 0.002(2)
C3 0.0078(17) 0.0142(18) 0.012(2) 0.0029(15) 0.0003(14) 0.0027(13)
C3' 0.023(2) 0.025(2) 0.018(2) 0.0052(16) 0.0040(17) 0.0005(15)
C4" 0.0191(18) 0.0229(19) 0.014(2) 0.0045(15) 0.0055(15) -0.0008(15)
C4' 0.029(2) 0.026(2) 0.025(2) -0.0031(18) 0.0076(18) 0.0013(17)
C5 0.0111(13) 0.0160(16) 0.0165(16) 0.005(2) 0.0019(11) 0.004(2)
C5" 0.0157(18) 0.024(2) 0.017(2) 0.0046(16) 0.0009(15) 0.0061(14)
C5' 0.022(2) 0.033(2) 0.017(2) -0.0069(18) 0.0061(17) -0.0056(17)
C6" 0.0115(13) 0.0202(18) 0.0166(16) 0.002(2) 0.0021(12) 0.0028(19)
C6 0.0086(15) 0.0144(17) 0.016(2) 0.0014(14) 0.0022(14) 0.0020(12)
C6' 0.0184(19) 0.034(2) 0.013(2) 0.0063(17) 0.0000(15) -0.0040(16)
C7 0.0111(15) 0.0129(17) 0.0108(18) 0.0016(14) 0.0039(13) -0.0018(12)
C7" 0.0109(16) 0.0132(15) 0.0120(19) -0.0021(14) 0.0033(14) -0.0026(12)
C7' 0.0109(17) 0.0224(19) 0.021(2) 0.0029(16) 0.0005(15) -0.0019(14)
C8 0.0104(16) 0.0132(16) 0.0098(18) 0.0019(14) 0.0041(13) -0.0001(12)
C9 0.0094(16) 0.0197(18) 0.016(2) 0.0016(15) 0.0027(14) 0.0017(13)
C10 0.0123(17) 0.024(2) 0.018(2) -0.0016(14) -0.0010(15) -0.0045(12)
C11 0.022(2) 0.0191(18) 0.014(2) -0.0065(15) 0.0036(16) -0.0036(15)
C12 0.0152(17) 0.0159(16) 0.015(2) -0.0010(15) 0.0065(16) -0.0006(13)
C13 0.0108(16) 0.0139(15) 0.0087(19) 0.0030(14) 0.0031(14) -0.0019(12)
C14 0.0087(15) 0.0127(16) 0.0099(18) 0.0008(13) 0.0014(13) 0.0010(12)
C15 0.0103(12) 0.0104(13) 0.0128(15) -0.002(2) 0.0033(11) -0.0019(19)
C16 0.0105(12) 0.0103(13) 0.0146(15) 0.000(2) 0.0038(11) -0.002(2)
C17 0.0121(16) 0.0162(18) 0.0128(19) -0.0031(14) 0.0020(14) -0.0027(13)
C18 0.0164(17) 0.0132(17) 0.020(2) -0.0066(15) 0.0043(15) 0.0004(13)
C19 0.0101(18) 0.0097(18) 0.026(2) 0.0024(17) 0.0031(16) 0.0016(14)
C20 0.0115(16) 0.0108(16) 0.015(2) 0.0001(14) 0.0040(14) 0.0012(12)
C21 0.0192(18) 0.0102(17) 0.019(2) 0.0010(14) 0.0014(15) 0.0008(13)
C22 0.0134(16) 0.0092(17) 0.0135(19) -0.0018(14) 0.0001(14) -0.0043(12)
C23 0.0154(17) 0.0204(19) 0.016(2) 0.0016(15) -0.0038(15) 0.0033(14)
C30 0.023(2) 0.058(3) 0.028(3) 0.017(2) 0.005(2) 0.006(2)
Cl1 0.027(4) 0.086(7) 0.035(4) 0.047(5) 0.011(3) 0.018(4)
Cl2 0.058(6) 0.044(3) 0.055(3) 0.006(2) 0.021(4) 0.008(3)
Cl3 0.033(3) 0.131(16) 0.021(3) 0.023(5) -0.0030(17) -0.019(5)
Cl1' 0.042(9) 0.109(17) 0.064(11) 0.038(9) 0.036(8) 0.031(9)
Cl2' 0.029(5) 0.090(9) 0.133(14) -0.024(8) -0.023(6) 0.017(5)
Cl3' 0.026(4) 0.098(12) 0.054(7) 0.036(6) 0.003(3) -0.018(5)
Cl1" 0.017(13) 0.13(4) 0.13(4) 0.07(3) 0.007(15) -0.007(19)
Cl2" 0.16(4) 0.029(7) 0.085(14) 0.015(7) 0.074(18) 0.033(12)
Cl3" 0.14(3) 0.060(14) 0.048(10) 0.008(9) -0.014(12) -0.041(15)
C31 0.044(3) 0.034(3) 0.025(3) 0.004(2) 0.016(2) 0.006(2)
Cl4 0.0343(18) 0.047(2) 0.025(2) 0.0112(15) -0.0041(15) -0.0149(11)
Cl5 0.141(5) 0.036(2) 0.067(4) 0.017(2) 0.066(4) 0.041(2)
Cl6 0.0286(13) 0.0387(19) 0.0297(18) 0.0058(15) 0.0053(10) -0.0040(11)
Cl4' 0.056(7) 0.136(14) 0.032(5) -0.018(7) 0.014(4) -0.044(8)
Cl5' 0.184(13) 0.040(5) 0.052(6) -0.008(4) -0.004(8) 0.052(6)
Cl6' 0.035(5) 0.104(11) 0.080(7) -0.036(7) 0.007(4) -0.030(6)

loop_
_atom_type_symbol
_atom_type_description
_atom_type_scat_dispersion_real
_atom_type_scat_dispersion_imag
_atom_type_scat_source
C C 0.0033 0.0016 'International Tables Vol C Tables 4.2.6.8 and 6.1.1.4'
H H 0.0000 0.0000 'International Tables Vol C Tables 4.2.6.8 and 6.1.1.4'
N N 0.0061 0.0033 'International Tables Vol C Tables 4.2.6.8 and 6.1.1.4'
O O 0.0106 0.0060 'International Tables Vol C Tables 4.2.6.8 and 6.1.1.4'
I I -0.4742 1.8119 'International Tables Vol C Tables 4.2.6.8 and 6.1.1.4'
Cl Cl 0.1484 0.1585 'International Tables Vol C Tables 4.2.6.8 and 6.1.1.4'

loop_
_geom_angle_atom_site_label_1
_geom_angle_atom_site_label_2
_geom_angle_atom_site_label_3
_geom_angle
_geom_angle_site_symmetry_1
_geom_angle_site_symmetry_3
_geom_angle_publ_flag
C1" O1" C3 112.9(2) . . ?
C17 O1 H1E 107.1 . . ?
C1' O2' C2' 114.9(2) . . ?
C22 O2 C23 116.0(3) . . ?
C13 N1 C2 109.0(3) . . ?
C13 N1 H1 125(3) . . ?
C2 N1 H1 125(3) . . ?
C1' N4 C5 122.7(3) . . ?
C1' N4 C21 117.4(3) . . ?
C5 N4 C21 118.6(3) . . ?
O1" C1" C2" 108.8(3) . . ?
O1" C1" H1"A 109.9 . . ?
C2" C1" H1"A 109.9 . . ?
O1" C1" H1"B 109.9 . . ?
C2" C1" H1"B 109.9 . . ?
H1"A C1" H1"B 108.3 . . ?
O1' C1' N4 125.8(3) . . ?
O1' C1' O2' 121.9(3) . . ?
N4 C1' O2' 112.3(3) . . ?
C7" C2" C3" 117.0(3) . . ?
C7" C2" C1" 121.5(3) . . ?
C3" C2" C1" 121.4(3) . . ?
C3' C2' C7' 122.1(3) . . ?
C3' C2' O2' 119.1(3) . . ?
C7' C2' O2' 118.8(3) . . ?
C7 C2 N1 109.6(3) . . ?
C7 C2 C3 127.2(3) . . ?
N1 C2 C3 123.0(3) . . ?
C4" C3" C2" 122.3(3) . . ?
C4" C3" I1 117.2(2) . . ?
C2" C3" I1 120.4(2) . . ?
O1" C3 C2 113.2(3) . . ?
O1" C3 C14 106.5(3) . . ?
C2 C3 C14 113.2(3) . . ?
O1" C3 H3A 107.9 . . ?
C2 C3 H3A 107.9 . . ?
C14 C3 H3A 107.9 . . ?
C2' C3' C4' 118.3(4) . . ?
C2' C3' H3'A 120.9 . . ?
C4' C3' H3'A 120.9 . . ?
C3" C4" C5" 119.0(3) . . ?
C3" C4" H4"A 120.5 . . ?
C5" C4" H4"A 120.5 . . ?
C5' C4' C3' 120.7(4) . . ?
C5' C4' H4'A 119.7 . . ?
C3' C4' H4'A 119.7 . . ?
N4 C5 C6 114.1(3) . . ?
N4 C5 H5A 108.7 . . ?
C6 C5 H5A 108.7 . . ?
N4 C5 H5B 108.7 . . ?
C6 C5 H5B 108.7 . . ?
H5A C5 H5B 107.6 . . ?
C6" C5" C4" 119.8(3) . . ?
C6" C5" H5"A 120.1 . . ?
C4" C5" H5"A 120.1 . . ?
C6' C5' C4' 120.0(4) . . ?
C6' C5' H5'A 120.0 . . ?
C4' C5' H5'A 120.0 . . ?
C5" C6" C7" 120.4(3) . . ?
C5" C6" H6"A 119.8 . . ?
C7" C6" H6"A 119.8 . . ?
C7 C6 C5 113.5(3) . . ?
C7 C6 H6A 108.9 . . ?
C5 C6 H6A 108.9 . . ?
C7 C6 H6B 108.9 . . ?
C5 C6 H6B 108.9 . . ?
H6A C6 H6B 107.7 . . ?
C5' C6' C7' 120.1(4) . . ?
C5' C6' H6'A 120.0 . . ?
C7' C6' H6'A 120.0 . . ?
C2 C7 C8 106.8(3) . . ?
C2 C7 C6 126.5(3) . . ?
C8 C7 C6 126.6(3) . . ?
C6" C7" C2" 121.5(3) . . ?
C6" C7" H7"A 119.2 . . ?
C2" C7" H7"A 119.2 . . ?
C2' C7' C6' 118.9(4) . . ?
C2' C7' H7'A 120.6 . . ?
C6' C7' H7'A 120.6 . . ?
C9 C8 C13 118.6(3) . . ?
C9 C8 C7 134.0(3) . . ?
C13 C8 C7 107.4(3) . . ?
C10 C9 C8 119.3(3) . . ?
C10 C9 H9A 120.4 . . ?
C8 C9 H9A 120.4 . . ?
C9 C10 C11 121.3(3) . . ?
C9 C10 H10A 119.3 . . ?
C11 C10 H10A 119.3 . . ?
C12 C11 C10 121.1(3) . . ?
C12 C11 H11A 119.4 . . ?
C10 C11 H11A 119.4 . . ?
C13 C12 C11 117.7(3) . . ?
C13 C12 H12A 121.2 . . ?
C11 C12 H12A 121.2 . . ?
N1 C13 C12 130.8(3) . . ?
N1 C13 C8 107.2(3) . . ?
C12 C13 C8 122.0(3) . . ?
C15 C14 C3 114.2(3) . . ?
C15 C14 H14A 108.7 . . ?
C3 C14 H14A 108.7 . . ?
C15 C14 H14B 108.7 . . ?
C3 C14 H14B 108.7 . . ?
H14A C14 H14B 107.6 . . ?
C14 C15 C16 111.0(3) . . ?
C14 C15 C20 113.3(2) . . ?
C16 C15 C20 110.2(3) . . ?
C14 C15 H15A 107.3 . . ?
C16 C15 H15A 107.3 . . ?
C20 C15 H15A 107.3 . . ?
C22 C16 C15 113.3(3) . . ?
C22 C16 C17 106.8(2) . . ?
C15 C16 C17 113.1(4) . . ?
C22 C16 H16A 107.8 . . ?
C15 C16 H16A 107.8 . . ?
C17 C16 H16A 107.8 . . ?
O1 C17 C18 111.9(3) . . ?
O1 C17 C16 106.4(2) . . ?
C18 C17 C16 109.6(3) . . ?
O1 C17 H17A 109.6 . . ?
C18 C17 H17A 109.6 . . ?
C16 C17 H17A 109.6 . . ?
C19 C18 C17 111.2(3) . . ?
C19 C18 H18A 109.4 . . ?
C17 C18 H18A 109.4 . . ?
C19 C18 H18B 109.4 . . ?
C17 C18 H18B 109.4 . . ?
H18A C18 H18B 108.0 . . ?
C18 C19 C20 111.9(3) . . ?
C18 C19 H19A 109.2 . . ?
C20 C19 H19A 109.2 . . ?
C18 C19 H19B 109.2 . . ?
C20 C19 H19B 109.2 . . ?
H19A C19 H19B 107.9 . . ?
C21 C20 C19 106.0(3) . . ?
C21 C20 C15 114.3(3) . . ?
C19 C20 C15 111.1(3) . . ?
C21 C20 H20A 108.4 . . ?
C19 C20 H20A 108.4 . . ?
C15 C20 H20A 108.4 . . ?
N4 C21 C20 119.3(3) . . ?
N4 C21 H21A 107.5 . . ?
C20 C21 H21A 107.5 . . ?
N4 C21 H21B 107.5 . . ?
C20 C21 H21B 107.5 . . ?
H21A C21 H21B 107.0 . . ?
O3 C22 O2 123.2(3) . . ?
O3 C22 C16 126.8(3) . . ?
O2 C22 C16 109.9(3) . . ?
O2 C23 H23A 109.5 . . ?
O2 C23 H23B 109.5 . . ?
H23A C23 H23B 109.5 . . ?
O2 C23 H23C 109.5 . . ?
H23A C23 H23C 109.5 . . ?
H23B C23 H23C 109.5 . . ?
Cl2 C30 Cl3 113.1(7) . . ?
Cl1" C30 Cl3" 114(3) . . ?
Cl2 C30 Cl1 109.4(10) . . ?
Cl3 C30 Cl1 112.1(7) . . ?
Cl1" C30 Cl2" 114(3) . . ?
Cl3" C30 Cl2" 107.9(12) . . ?
Cl2' C30 Cl1' 112.6(14) . . ?
Cl2' C30 Cl3' 106.3(11) . . ?
Cl1' C30 Cl3' 104.5(12) . . ?
Cl2 C30 H1X 107.3 . . ?
Cl3 C30 H1X 107.3 . . ?
Cl1 C30 H1X 107.3 . . ?
Cl2' C30 H1Y 111.1 . . ?
Cl1' C30 H1Y 111.1 . . ?
Cl3' C30 H1Y 111.1 . . ?
Cl1" C30 H1Z 106.7 . . ?
Cl3" C30 H1Z 106.6 . . ?
Cl2" C30 H1Z 106.7 . . ?
Cl4' C31 Cl6' 120.8(18) . . ?
Cl4' C31 Cl5' 96.3(15) . . ?
Cl6' C31 Cl5' 110.6(10) . . ?
Cl5 C31 Cl6 109.5(4) . . ?
Cl5 C31 Cl4 116.1(7) . . ?
Cl6 C31 Cl4 106.4(4) . . ?
Cl5 C31 H1U 108.2 . . ?
Cl6 C31 H1U 108.2 . . ?
Cl4 C31 H1U 108.2 . . ?
Cl4' C31 H1V 109.4 . . ?
Cl6' C31 H1V 109.4 . . ?
Cl5' C31 H1V 109.4 . . ?

loop_
_geom_bond_atom_site_label_1
_geom_bond_atom_site_label_2
_geom_bond_distance
_geom_bond_site_symmetry_2
_geom_bond_publ_flag
I1 C3" 2.106(3) . ?
O1" C1" 1.423(4) . ?
O1" C3 1.435(4) . ?
O1' C1' 1.216(4) . ?
O1 C17 1.429(4) . ?
O1 H1E 0.9622 . ?
O2' C1' 1.370(4) . ?
O2' C2' 1.416(4) . ?
O2 C22 1.350(4) . ?
O2 C23 1.450(4) . ?
O3 C22 1.207(4) . ?
N1 C13 1.382(5) . ?
N1 C2 1.385(4) . ?
N1 H1 0.75(4) . ?
N4 C1' 1.349(4) . ?
N4 C5 1.471(4) . ?
N4 C21 1.478(4) . ?
C1" C2" 1.505(5) . ?
C1" H1"A 0.9900 . ?
C1" H1"B 0.9900 . ?
C2" C7" 1.391(4) . ?
C2" C3" 1.405(5) . ?
C2' C3' 1.371(5) . ?
C2' C7' 1.374(5) . ?
C2 C7 1.377(5) . ?
C2 C3 1.500(5) . ?
C3" C4" 1.386(5) . ?
C3 C14 1.549(5) . ?
C3 H3A 1.0000 . ?
C3' C4' 1.395(6) . ?
C3' H3'A 0.9500 . ?
C4" C5" 1.395(5) . ?
C4" H4"A 0.9500 . ?
C4' C5' 1.380(6) . ?
C4' H4'A 0.9500 . ?
C5 C6 1.542(5) . ?
C5 H5A 0.9900 . ?
C5 H5B 0.9900 . ?
C5" C6" 1.384(5) . ?
C5" H5"A 0.9500 . ?
C5' C6' 1.375(6) . ?
C5' H5'A 0.9500 . ?
C6" C7" 1.386(5) . ?
C6" H6"A 0.9500 . ?
C6 C7 1.497(4) . ?
C6 H6A 0.9900 . ?
C6 H6B 0.9900 . ?
C6' C7' 1.396(5) . ?
C6' H6'A 0.9500 . ?
C7 C8 1.430(5) . ?
C7" H7"A 0.9500 . ?
C7' H7'A 0.9500 . ?
C8 C9 1.403(5) . ?
C8 C13 1.422(4) . ?
C9 C10 1.379(5) . ?
C9 H9A 0.9500 . ?
C10 C11 1.393(5) . ?
C10 H10A 0.9500 . ?
C11 C12 1.391(5) . ?
C11 H11A 0.9500 . ?
C12 C13 1.390(5) . ?
C12 H12A 0.9500 . ?
C14 C15 1.540(5) . ?
C14 H14A 0.9900 . ?
C14 H14B 0.9900 . ?
C15 C16 1.542(4) . ?
C15 C20 1.553(5) . ?
C15 H15A 1.0000 . ?
C16 C22 1.510(5) . ?
C16 C17 1.548(6) . ?
C16 H16A 1.0000 . ?
C17 C18 1.517(5) . ?
C17 H17A 1.0000 . ?
C18 C19 1.512(5) . ?
C18 H18A 0.9900 . ?
C18 H18B 0.9900 . ?
C19 C20 1.535(5) . ?
C19 H19A 0.9900 . ?
C19 H19B 0.9900 . ?
C20 C21 1.533(5) . ?
C20 H20A 1.0000 . ?
C21 H21A 0.9900 . ?
C21 H21B 0.9900 . ?
C23 H23A 0.9800 . ?
C23 H23B 0.9800 . ?
C23 H23C 0.9800 . ?
C30 Cl2 1.723(10) . ?
C30 Cl1" 1.75(4) . ?
C30 Cl3 1.742(12) . ?
C30 Cl3" 1.76(3) . ?
C30 Cl1 1.758(14) . ?
C30 Cl2" 1.766(19) . ?
C30 Cl2' 1.76(2) . ?
C30 Cl1' 1.76(3) . ?
C30 Cl3' 1.79(2) . ?
C30 H1X 1.0000 . ?
C30 H1Y 1.0000 . ?
C30 H1Z 1.0000 . ?
C31 Cl4' 1.60(3) . ?
C31 Cl6' 1.63(2) . ?
C31 Cl5 1.742(8) . ?
C31 Cl5' 1.759(17) . ?
C31 Cl6 1.796(7) . ?
C31 Cl4 1.799(10) . ?
C31 H1U 1.0000 . ?
C31 H1V 1.0000 . ?

loop_
_geom_hbond_atom_site_label_D
_geom_hbond_atom_site_label_H
_geom_hbond_atom_site_label_A
_geom_hbond_distance_DH
_geom_hbond_distance_HA
_geom_hbond_distance_DA
_geom_hbond_angle_DHA
_geom_hbond_site_symmetry_A
O1 H1E O1' 0.96 2.30 3.144(4) 146.4 2_756
N1 H1 O3 0.75(4) 2.51(4) 3.102(4) 138(4) 2_746
C4" H4"A Cl3 0.95 2.84 3.771(11) 166.8 1_556
C4" H4"A Cl3' 0.95 2.88 3.83(2) 175.8 1_556
C5 H5A I1 0.99 3.07 4.039(3) 165.9 2_656
C7' H7'A Cl1" 0.95 2.89 3.66(8) 138.3 1_565
C12 H12A O3 0.95 2.63 3.288(4) 126.6 2_746
C14 H14A O3 0.99 2.53 3.168(4) 122.0 .
C14 H14B O1' 0.99 2.41 3.347(4) 156.9 .
C14 H14B N4 0.99 2.61 3.217(4) 119.7 .
C17 H17A Cl5 1.00 2.92 3.788(12) 146.1 2_656
C21 H21B O3 0.99 2.63 3.331(4) 128.0 2_756
C23 H23A Cl3 0.98 2.98 3.762(10) 137.9 2_756
C23 H23A Cl3' 0.98 2.92 3.77(2) 145.8 2_756
C23 H23C O1' 0.98 2.56 3.496(5) 159.4 2_746
C30 H1Y I1 1.00 3.31 4.032(4) 130.6 1_554
C31 H1V O2 1.00 2.31 3.227(5) 151.2 2_646
